data_7153934
loop_
_publ_author_name
'Liu, Saiwen'
'Tang, Lichang'
'Chen, Hui'
'Zhao, Feng'
'Deng, Guo-Jun'

_publ_section_title
;
 Iron-catalyzed tetrasubstituted alkene formation from alkynes and sodium
 sulfinates.
;
_journal_issue 32
_journal_name_full 'Organic &amp; biomolecular chemistry'
_journal_page_first 6076
_journal_page_last 6079
_journal_paper_doi 10.1039/c4ob00816b
_journal_volume 12
_journal_year 2014
_chemical_formula_moiety 'C30 H28 O4 S'
_chemical_formula_sum 'C30 H28 O4 S'
_chemical_formula_weight 484.58
_chemical_name_systematic
; 
 ? 
;
_space_group_IT_number 14
_symmetry_cell_setting monoclinic
_symmetry_space_group_name_Hall '-P 2ybc'
_symmetry_space_group_name_H-M 'P 1 21/c 1'
_atom_sites_solution_hydrogens geom
_atom_sites_solution_primary direct
_atom_sites_solution_secondary difmap
_audit_creation_method SHELXL-97
_cell_angle_alpha 90.00
_cell_angle_beta 95.745(3)
_cell_angle_gamma 90.00
_cell_formula_units_Z 4
_cell_length_a 9.694(3)
_cell_length_b 9.672(3)
_cell_length_c 27.021(8)
_cell_measurement_reflns_used 7283
_cell_measurement_temperature 173(2)
_cell_measurement_theta_max 27.46
_cell_measurement_theta_min 1.51
_cell_volume 2520.8(13)
_computing_cell_refinement 'CrystalClear (Rigaku Inc., 2007)'
_computing_data_collection 'CrystalClear (Rigaku Inc., 2007)'
_computing_data_reduction 'CrystalClear (Rigaku Inc., 2007)'
_computing_molecular_graphics 'Olex2 ver 1.1'
_computing_publication_material 'SHELX97 (Sheldrick, 2008)'
_computing_structure_refinement 'Olex2 ver 1.1'
_computing_structure_solution 'SHELXS-97 (Sheldrick, 2008)'
_diffrn_ambient_temperature 173(2)
_diffrn_measured_fraction_theta_full 0.996
_diffrn_measured_fraction_theta_max 0.996
_diffrn_measurement_device_type 'Saturn724+ CCD'
_diffrn_measurement_method '\w scans at fixed \c = 45\%'
_diffrn_radiation_monochromator graphite
_diffrn_radiation_source 'sealed tube'
_diffrn_radiation_type MoK\a
_diffrn_radiation_wavelength 0.71073
_diffrn_reflns_av_R_equivalents 0.0465
_diffrn_reflns_av_sigmaI/netI 0.0450
_diffrn_reflns_limit_h_max 12
_diffrn_reflns_limit_h_min -11
_diffrn_reflns_limit_k_max 12
_diffrn_reflns_limit_k_min -12
_diffrn_reflns_limit_l_max 35
_diffrn_reflns_limit_l_min -35
_diffrn_reflns_number 17290
_diffrn_reflns_theta_full 27.46
_diffrn_reflns_theta_max 27.46
_diffrn_reflns_theta_min 3.02
_exptl_absorpt_coefficient_mu 0.163
_exptl_absorpt_correction_T_max 1.0000
_exptl_absorpt_correction_T_min 0.6142
_exptl_absorpt_correction_type multi-scan
_exptl_absorpt_process_details 'CrystalClear (Rigaku Inc., 2007)'
_exptl_crystal_colour colorless
_exptl_crystal_density_diffrn 1.277
_exptl_crystal_density_method 'not measured'
_exptl_crystal_description block
_exptl_crystal_F_000 1024
_exptl_crystal_size_max 0.29
_exptl_crystal_size_mid 0.27
_exptl_crystal_size_min 0.19
_refine_diff_density_max 0.376
_refine_diff_density_min -0.315
_refine_diff_density_rms 0.051
_refine_ls_extinction_method none
_refine_ls_goodness_of_fit_ref 1.181
_refine_ls_hydrogen_treatment constr
_refine_ls_matrix_type full
_refine_ls_number_parameters 320
_refine_ls_number_reflns 5749
_refine_ls_number_restraints 0
_refine_ls_restrained_S_all 1.181
_refine_ls_R_factor_all 0.0790
_refine_ls_R_factor_gt 0.0687
_refine_ls_shift/su_max 0.001
_refine_ls_shift/su_mean 0.000
_refine_ls_structure_factor_coef Fsqd
_refine_ls_weighting_details 'calc w=1/[\s^2^(Fo^2^)+(0.0419P)^2^+1.6827P] where P=(Fo^2^+2Fc^2^)/3'
_refine_ls_weighting_scheme calc
_refine_ls_wR_factor_gt 0.1406
_refine_ls_wR_factor_ref 0.1459
_reflns_number_gt 5139
_reflns_number_total 5749
_reflns_threshold_expression >2sigma(I)
_cod_data_source_file c4ob00816b2.cif
_cod_data_source_block sa3060
_cod_depositor_comments 'Adding full bibliography for 7153933--7153934.cif.'
_cod_original_cell_volume 2520.8(12)
_cod_original_sg_symbol_H-M P2(1)/c
_cod_database_code 7153934

loop_
_symmetry_equiv_pos_as_xyz
'x, y, z'
'-x, y+1/2, -z+1/2'
'-x, -y, -z'
'x, -y-1/2, z-1/2'

loop_
_atom_site_label
_atom_site_type_symbol
_atom_site_fract_x
_atom_site_fract_y
_atom_site_fract_z
_atom_site_U_iso_or_equiv
_atom_site_adp_type
_atom_site_occupancy
_atom_site_symmetry_multiplicity
_atom_site_calc_flag
_atom_site_refinement_flags
S1 S 0.06459(6) 0.59267(6) 0.07294(2) 0.03566(17) Uani 1 1 d .
O1 O 0.3216(2) 1.0467(2) -0.03311(8) 0.0576(6) Uani 1 1 d .
O2 O 0.54242(17) 0.96172(19) 0.20170(7) 0.0442(4) Uani 1 1 d .
O3 O -0.07487(19) 0.7842(2) 0.36053(6) 0.0446(4) Uani 1 1 d .
O4 O -0.55968(18) 0.4205(2) 0.06565(7) 0.0490(5) Uani 1 1 d .
C1 C 0.1426(2) 0.7283(2) 0.04148(8) 0.0305(5) Uani 1 1 d .
C2 C 0.1051(3) 0.8665(3) 0.04667(9) 0.0363(5) Uani 1 1 d .
H2 H 0.0356 0.8899 0.0676 0.044 Uiso 1 1 calc R
C3 C 0.1678(3) 0.9689(3) 0.02176(9) 0.0388(6) Uani 1 1 d .
H3 H 0.1428 1.0627 0.0262 0.047 Uiso 1 1 calc R
C4 C 0.2673(3) 0.9362(3) -0.00972(9) 0.0395(6) Uani 1 1 d .
C5 C 0.3052(3) 0.7999(3) -0.01561(9) 0.0402(6) Uani 1 1 d .
H5 H 0.3728 0.7768 -0.0374 0.048 Uiso 1 1 calc R
C6 C 0.2439(2) 0.6969(3) 0.01054(8) 0.0349(5) Uani 1 1 d .
H6 H 0.2718 0.6035 0.0072 0.042 Uiso 1 1 calc R
C7 C 0.4146(4) 1.0174(3) -0.06944(12) 0.0654(9) Uani 1 1 d .
H7A H 0.3676 0.9596 -0.0958 0.098 Uiso 1 1 calc R
H7B H 0.4958 0.9682 -0.0537 0.098 Uiso 1 1 calc R
H7C H 0.4442 1.1041 -0.0838 0.098 Uiso 1 1 calc R
C8 C 0.0557(2) 0.6673(2) 0.13303(8) 0.0302(5) Uani 1 1 d .
C9 C 0.1824(2) 0.7427(2) 0.15373(8) 0.0290(5) Uani 1 1 d .
C10 C 0.3146(2) 0.6951(2) 0.14633(8) 0.0308(5) Uani 1 1 d .
H10 H 0.3240 0.6101 0.1294 0.037 Uiso 1 1 calc R
C11 C 0.4320(2) 0.7687(2) 0.16302(8) 0.0317(5) Uani 1 1 d .
H11 H 0.5209 0.7335 0.1579 0.038 Uiso 1 1 calc R
C12 C 0.4205(2) 0.8942(2) 0.18736(8) 0.0313(5) Uani 1 1 d .
C13 C 0.2899(2) 0.9441(2) 0.19505(8) 0.0328(5) Uani 1 1 d .
H13 H 0.2808 1.0291 0.2120 0.039 Uiso 1 1 calc R
C14 C 0.1733(2) 0.8692(2) 0.17793(8) 0.0316(5) Uani 1 1 d .
H14 H 0.0844 0.9050 0.1828 0.038 Uiso 1 1 calc R
C15 C 0.5337(3) 1.0861(3) 0.22903(12) 0.0540(8) Uani 1 1 d .
H15A H 0.4772 1.1534 0.2089 0.081 Uiso 1 1 calc R
H15B H 0.6270 1.1237 0.2374 0.081 Uiso 1 1 calc R
H15C H 0.4909 1.0671 0.2597 0.081 Uiso 1 1 calc R
C16 C -0.0585(2) 0.6483(2) 0.15709(8) 0.0296(5) Uani 1 1 d .
C17 C -0.0585(2) 0.6826(2) 0.21111(8) 0.0278(5) Uani 1 1 d .
C18 C 0.0436(2) 0.6352(2) 0.24663(8) 0.0311(5) Uani 1 1 d .
H18 H 0.1163 0.5794 0.2364 0.037 Uiso 1 1 calc R
C19 C 0.0430(2) 0.6667(2) 0.29667(8) 0.0338(5) Uani 1 1 d .
H19 H 0.1147 0.6331 0.3202 0.041 Uiso 1 1 calc R
C20 C -0.0625(2) 0.7474(2) 0.31229(8) 0.0326(5) Uani 1 1 d .
C21 C -0.1667(2) 0.7956(2) 0.27721(8) 0.0318(5) Uani 1 1 d .
H21 H -0.2394 0.8510 0.2876 0.038 Uiso 1 1 calc R
C22 C -0.1650(2) 0.7634(2) 0.22757(8) 0.0288(5) Uani 1 1 d .
H22 H -0.2371 0.7965 0.2042 0.035 Uiso 1 1 calc R
C23 C 0.0277(3) 0.7355(3) 0.39776(9) 0.0478(7) Uani 1 1 d .
H23A H 0.1189 0.7699 0.3909 0.072 Uiso 1 1 calc R
H23B H 0.0283 0.6341 0.3976 0.072 Uiso 1 1 calc R
H23C H 0.0065 0.7687 0.4304 0.072 Uiso 1 1 calc R
C24 C -0.1909(2) 0.5882(2) 0.13336(8) 0.0288(5) Uani 1 1 d .
C25 C -0.2577(2) 0.4841(2) 0.15745(8) 0.0330(5) Uani 1 1 d .
H25 H -0.2180 0.4523 0.1890 0.040 Uiso 1 1 calc R
C26 C -0.3821(3) 0.4249(2) 0.13627(9) 0.0365(5) Uani 1 1 d .
H26 H -0.4257 0.3533 0.1530 0.044 Uiso 1 1 calc R
C27 C -0.4403(2) 0.4727(3) 0.09050(9) 0.0354(5) Uani 1 1 d .
C28 C -0.3779(2) 0.5796(3) 0.06691(8) 0.0362(5) Uani 1 1 d .
H28 H -0.4195 0.6140 0.0360 0.043 Uiso 1 1 calc R
C29 C -0.2561(2) 0.6359(3) 0.08804(8) 0.0338(5) Uani 1 1 d .
H29 H -0.2149 0.7094 0.0714 0.041 Uiso 1 1 calc R
C30 C -0.6347(3) 0.3183(3) 0.09005(13) 0.0582(8) Uani 1 1 d .
H30A H -0.7170 0.2907 0.0683 0.087 Uiso 1 1 calc R
H30B H -0.6632 0.3566 0.1210 0.087 Uiso 1 1 calc R
H30C H -0.5753 0.2375 0.0976 0.087 Uiso 1 1 calc R

loop_
_atom_site_aniso_label
_atom_site_aniso_U_11
_atom_site_aniso_U_22
_atom_site_aniso_U_33
_atom_site_aniso_U_23
_atom_site_aniso_U_13
_atom_site_aniso_U_12
S1 0.0392(3) 0.0340(3) 0.0358(3) -0.0093(2) 0.0134(2) -0.0066(3)
O1 0.0736(14) 0.0405(11) 0.0646(13) 0.0150(9) 0.0361(11) 0.0083(10)
O2 0.0290(9) 0.0457(11) 0.0571(11) -0.0135(9) 0.0000(8) -0.0026(8)
O3 0.0517(11) 0.0520(11) 0.0309(8) -0.0049(8) 0.0080(7) 0.0019(9)
O4 0.0348(10) 0.0570(12) 0.0547(11) -0.0160(9) 0.0026(8) -0.0096(9)
C1 0.0283(11) 0.0366(12) 0.0264(10) -0.0003(9) 0.0018(8) 0.0003(10)
C2 0.0339(13) 0.0390(13) 0.0368(12) -0.0017(10) 0.0075(10) 0.0094(11)
C3 0.0412(14) 0.0335(13) 0.0425(13) 0.0020(10) 0.0077(10) 0.0090(11)
C4 0.0421(14) 0.0379(14) 0.0395(13) 0.0070(10) 0.0086(11) 0.0045(12)
C5 0.0449(14) 0.0415(14) 0.0367(12) 0.0012(11) 0.0166(11) 0.0049(12)
C6 0.0389(13) 0.0327(12) 0.0337(11) -0.0034(9) 0.0072(10) 0.0049(11)
C7 0.083(2) 0.0554(19) 0.0651(19) 0.0131(16) 0.0418(18) 0.0028(18)
C8 0.0334(12) 0.0267(11) 0.0313(11) -0.0029(9) 0.0069(9) 0.0008(10)
C9 0.0303(11) 0.0273(11) 0.0300(10) 0.0016(8) 0.0058(8) -0.0004(9)
C10 0.0333(12) 0.0295(12) 0.0303(11) -0.0029(9) 0.0059(9) 0.0041(10)
C11 0.0267(11) 0.0339(12) 0.0353(11) 0.0002(9) 0.0069(9) 0.0075(10)
C12 0.0289(11) 0.0336(12) 0.0310(11) 0.0000(9) 0.0015(9) -0.0019(10)
C13 0.0332(12) 0.0285(12) 0.0373(12) -0.0057(9) 0.0070(9) 0.0032(10)
C14 0.0256(11) 0.0305(12) 0.0393(12) -0.0031(9) 0.0067(9) 0.0028(9)
C15 0.0407(15) 0.0495(17) 0.0711(19) -0.0211(15) 0.0013(13) -0.0105(14)
C16 0.0313(12) 0.0258(11) 0.0320(11) -0.0013(9) 0.0048(9) 0.0011(10)
C17 0.0268(11) 0.0255(11) 0.0319(11) -0.0009(8) 0.0069(8) -0.0037(9)
C18 0.0284(11) 0.0291(11) 0.0365(11) 0.0019(9) 0.0065(9) 0.0028(10)
C19 0.0334(12) 0.0341(12) 0.0334(11) 0.0047(9) 0.0012(9) -0.0028(10)
C20 0.0374(13) 0.0308(12) 0.0306(11) -0.0008(9) 0.0087(9) -0.0071(10)
C21 0.0310(12) 0.0289(12) 0.0375(11) -0.0029(9) 0.0126(9) -0.0012(10)
C22 0.0240(11) 0.0272(11) 0.0354(11) 0.0004(9) 0.0042(8) -0.0001(9)
C23 0.0601(17) 0.0538(17) 0.0292(12) 0.0024(11) 0.0035(11) -0.0061(14)
C24 0.0279(11) 0.0278(11) 0.0315(10) -0.0020(9) 0.0072(8) -0.0006(9)
C25 0.0346(12) 0.0322(12) 0.0331(11) -0.0012(9) 0.0076(9) 0.0008(10)
C26 0.0357(13) 0.0303(12) 0.0459(13) -0.0042(10) 0.0161(10) -0.0042(11)
C27 0.0290(12) 0.0380(13) 0.0398(12) -0.0157(10) 0.0071(9) 0.0002(11)
C28 0.0332(12) 0.0442(14) 0.0310(11) -0.0053(10) 0.0026(9) 0.0035(11)
C29 0.0326(12) 0.0345(13) 0.0353(11) -0.0010(10) 0.0089(9) 0.0023(10)
C30 0.0386(15) 0.0513(18) 0.085(2) -0.0160(16) 0.0090(14) -0.0174(14)

loop_
_atom_type_symbol
_atom_type_description
_atom_type_scat_dispersion_real
_atom_type_scat_dispersion_imag
_atom_type_scat_source
C C 0.0033 0.0016 'International Tables Vol C Tables 4.2.6.8 and 6.1.1.4'
H H 0.0000 0.0000 'International Tables Vol C Tables 4.2.6.8 and 6.1.1.4'
O O 0.0106 0.0060 'International Tables Vol C Tables 4.2.6.8 and 6.1.1.4'
S S 0.1246 0.1234 'International Tables Vol C Tables 4.2.6.8 and 6.1.1.4'

loop_
_geom_angle_atom_site_label_1
_geom_angle_atom_site_label_2
_geom_angle_atom_site_label_3
_geom_angle
C1 S1 C8 101.46(11)
C4 O1 C7 117.3(2)
C12 O2 C15 117.14(19)
C20 O3 C23 117.8(2)
C27 O4 C30 118.1(2)
C6 C1 C2 118.6(2)
C6 C1 S1 119.29(18)
C2 C1 S1 122.16(17)
C3 C2 C1 120.6(2)
C3 C2 H2 119.7
C1 C2 H2 119.7
C2 C3 C4 120.4(2)
C2 C3 H3 119.8
C4 C3 H3 119.8
O1 C4 C5 124.8(2)
O1 C4 C3 115.3(2)
C5 C4 C3 119.9(2)
C4 C5 C6 119.5(2)
C4 C5 H5 120.2
C6 C5 H5 120.2
C1 C6 C5 121.0(2)
C1 C6 H6 119.5
C5 C6 H6 119.5
O1 C7 H7A 109.5
O1 C7 H7B 109.5
H7A C7 H7B 109.5
O1 C7 H7C 109.5
H7A C7 H7C 109.5
H7B C7 H7C 109.5
C16 C8 C9 124.8(2)
C16 C8 S1 119.90(18)
C9 C8 S1 115.25(15)
C14 C9 C10 117.3(2)
C14 C9 C8 121.2(2)
C10 C9 C8 121.3(2)
C11 C10 C9 121.5(2)
C11 C10 H10 119.2
C9 C10 H10 119.2
C10 C11 C12 120.2(2)
C10 C11 H11 119.9
C12 C11 H11 119.9
O2 C12 C13 124.4(2)
O2 C12 C11 116.2(2)
C13 C12 C11 119.4(2)
C14 C13 C12 119.7(2)
C14 C13 H13 120.2
C12 C13 H13 120.2
C13 C14 C9 121.9(2)
C13 C14 H14 119.0
C9 C14 H14 119.0
O2 C15 H15A 109.5
O2 C15 H15B 109.5
H15A C15 H15B 109.5
O2 C15 H15C 109.5
H15A C15 H15C 109.5
H15B C15 H15C 109.5
C8 C16 C24 123.8(2)
C8 C16 C17 121.2(2)
C24 C16 C17 114.90(18)
C18 C17 C22 117.5(2)
C18 C17 C16 122.1(2)
C22 C17 C16 120.3(2)
C17 C18 C19 122.0(2)
C17 C18 H18 119.0
C19 C18 H18 119.0
C20 C19 C18 119.7(2)
C20 C19 H19 120.1
C18 C19 H19 120.1
O3 C20 C19 125.1(2)
O3 C20 C21 115.7(2)
C19 C20 C21 119.2(2)
C22 C21 C20 120.5(2)
C22 C21 H21 119.8
C20 C21 H21 119.8
C21 C22 C17 121.0(2)
C21 C22 H22 119.5
C17 C22 H22 119.5
O3 C23 H23A 109.5
O3 C23 H23B 109.5
H23A C23 H23B 109.5
O3 C23 H23C 109.5
H23A C23 H23C 109.5
H23B C23 H23C 109.5
C25 C24 C29 117.2(2)
C25 C24 C16 120.0(2)
C29 C24 C16 122.8(2)
C24 C25 C26 121.6(2)
C24 C25 H25 119.2
C26 C25 H25 119.2
C27 C26 C25 119.0(2)
C27 C26 H26 120.5
C25 C26 H26 120.5
O4 C27 C28 115.8(2)
O4 C27 C26 124.1(2)
C28 C27 C26 120.1(2)
C29 C28 C27 120.2(2)
C29 C28 H28 119.9
C27 C28 H28 119.9
C28 C29 C24 121.9(2)
C28 C29 H29 119.1
C24 C29 H29 119.1
O4 C30 H30A 109.5
O4 C30 H30B 109.5
H30A C30 H30B 109.5
O4 C30 H30C 109.5
H30A C30 H30C 109.5
H30B C30 H30C 109.5

loop_
_geom_bond_atom_site_label_1
_geom_bond_atom_site_label_2
_geom_bond_distance
S1 C1 1.773(2)
S1 C8 1.787(2)
O1 C4 1.374(3)
O1 C7 1.426(3)
O2 C12 1.371(3)
O2 C15 1.419(3)
O3 C20 1.368(3)
O3 C23 1.422(3)
O4 C27 1.374(3)
O4 C30 1.427(4)
C1 C6 1.386(3)
C1 C2 1.396(3)
C2 C3 1.373(4)
C2 H2 0.9500
C3 C4 1.385(3)
C3 H3 0.9500
C4 C5 1.382(4)
C5 C6 1.389(3)
C5 H5 0.9500
C6 H6 0.9500
C7 H7A 0.9800
C7 H7B 0.9800
C7 H7C 0.9800
C8 C16 1.352(3)
C8 C9 1.488(3)
C9 C14 1.394(3)
C9 C10 1.395(3)
C10 C11 1.379(3)
C10 H10 0.9500
C11 C12 1.390(3)
C11 H11 0.9500
C12 C13 1.390(3)
C13 C14 1.382(3)
C13 H13 0.9500
C14 H14 0.9500
C15 H15A 0.9800
C15 H15B 0.9800
C15 H15C 0.9800
C16 C24 1.494(3)
C16 C17 1.497(3)
C17 C18 1.386(3)
C17 C22 1.402(3)
C18 C19 1.387(3)
C18 H18 0.9500
C19 C20 1.386(3)
C19 H19 0.9500
C20 C21 1.394(3)
C21 C22 1.379(3)
C21 H21 0.9500
C22 H22 0.9500
C23 H23A 0.9800
C23 H23B 0.9800
C23 H23C 0.9800
C24 C25 1.393(3)
C24 C29 1.399(3)
C25 C26 1.404(3)
C25 H25 0.9500
C26 C27 1.386(3)
C26 H26 0.9500
C27 C28 1.385(4)
C28 C29 1.371(3)
C28 H28 0.9500
C29 H29 0.9500
C30 H30A 0.9800
C30 H30B 0.9800
C30 H30C 0.9800

loop_
_geom_torsion_atom_site_label_1
_geom_torsion_atom_site_label_2
_geom_torsion_atom_site_label_3
_geom_torsion_atom_site_label_4
_geom_torsion
C8 S1 C1 C6 138.60(19)
C8 S1 C1 C2 -41.6(2)
C6 C1 C2 C3 -0.3(3)
S1 C1 C2 C3 179.94(19)
C1 C2 C3 C4 1.4(4)
C7 O1 C4 C5 5.9(4)
C7 O1 C4 C3 -174.2(3)
C2 C3 C4 O1 179.2(2)
C2 C3 C4 C5 -0.9(4)
O1 C4 C5 C6 179.3(2)
C3 C4 C5 C6 -0.6(4)
C2 C1 C6 C5 -1.3(3)
S1 C1 C6 C5 178.55(19)
C4 C5 C6 C1 1.7(4)
C1 S1 C8 C16 139.0(2)
C1 S1 C8 C9 -43.56(19)
C16 C8 C9 C14 -45.2(3)
S1 C8 C9 C14 137.53(19)
C16 C8 C9 C10 139.9(2)
S1 C8 C9 C10 -37.4(3)
C14 C9 C10 C11 1.2(3)
C8 C9 C10 C11 176.3(2)
C9 C10 C11 C12 -0.8(3)
C15 O2 C12 C13 4.3(4)
C15 O2 C12 C11 -176.6(2)
C10 C11 C12 O2 -178.6(2)
C10 C11 C12 C13 0.5(3)
O2 C12 C13 C14 178.3(2)
C11 C12 C13 C14 -0.7(3)
C12 C13 C14 C9 1.2(4)
C10 C9 C14 C13 -1.4(3)
C8 C9 C14 C13 -176.5(2)
C9 C8 C16 C24 171.9(2)
S1 C8 C16 C24 -10.9(3)
C9 C8 C16 C17 -10.3(4)
S1 C8 C16 C17 166.88(17)
C8 C16 C17 C18 -50.5(3)
C24 C16 C17 C18 127.5(2)
C8 C16 C17 C22 130.6(2)
C24 C16 C17 C22 -51.4(3)
C22 C17 C18 C19 -0.7(3)
C16 C17 C18 C19 -179.7(2)
C17 C18 C19 C20 0.3(4)
C23 O3 C20 C19 -0.4(3)
C23 O3 C20 C21 178.9(2)
C18 C19 C20 O3 179.4(2)
C18 C19 C20 C21 0.1(3)
O3 C20 C21 C22 -179.4(2)
C19 C20 C21 C22 0.0(3)
C20 C21 C22 C17 -0.4(3)
C18 C17 C22 C21 0.8(3)
C16 C17 C22 C21 179.8(2)
C8 C16 C24 C25 132.5(2)
C17 C16 C24 C25 -45.5(3)
C8 C16 C24 C29 -50.2(3)
C17 C16 C24 C29 131.8(2)
C29 C24 C25 C26 2.6(3)
C16 C24 C25 C26 -179.9(2)
C24 C25 C26 C27 -0.6(3)
C30 O4 C27 C28 -174.8(2)
C30 O4 C27 C26 5.2(3)
C25 C26 C27 O4 178.3(2)
C25 C26 C27 C28 -1.7(3)
O4 C27 C28 C29 -178.1(2)
C26 C27 C28 C29 1.9(3)
C27 C28 C29 C24 0.2(4)
C25 C24 C29 C28 -2.4(3)
C16 C24 C29 C28 -179.8(2)
